data_7128082
loop_
_publ_author_name
'Woi\'nska, Magdalena'
'Chodkiewicz, Micha\/l L'
'Wo\'zniak, Krzysztof'

_publ_section_title
;
 Towards accurate and precise positions of hydrogen atoms bonded to heavy
 metal atoms.
;
_journal_issue 30
_journal_name_full 'Chemical communications (Cambridge, England)'
_journal_page_first 3652
_journal_page_last 3655
_journal_paper_doi 10.1039/d0cc07661a
_journal_volume 57
_journal_year 2021
_chemical_formula_moiety 'C38 H32 Fe O8 P2'
_chemical_formula_sum 'C38 H32 Fe O8 P2'
_chemical_formula_weight 734.47
_chemical_name_systematic
;
Dicarbonyl-cis-dihydrido-trans-bis(triphenylphosphite)iron(II)
;
_space_group_crystal_system triclinic
_space_group_IT_number 2
_space_group_name_Hall '-P 1'
_space_group_name_H-M_alt 'P -1'
_symmetry_Int_Tables_number 2
_audit_creation_date 2020-10-12
_audit_creation_method
;
Olex2 1.2
(compiled 2018.05.29 svn.r3508 for OlexSys, GUI svn.r5506)
;
_audit_update_record
;
2021-03-07 deposited with the CCDC.	2021-03-17 downloaded from the CCDC.
;
_cell_angle_alpha 102.148(15)
_cell_angle_beta 94.667(15)
_cell_angle_gamma 107.402(14)
_cell_formula_units_Z 2
_cell_length_a 9.6397(12)
_cell_length_b 10.4410(13)
_cell_length_c 18.381(2)
_cell_measurement_reflns_used 5000
_cell_measurement_temperature 293(2)
_cell_measurement_theta_max 52.1
_cell_measurement_theta_min 3.3
_cell_volume 1705.0(4)
_computing_cell_refinement 'STOE IPDS software'
_computing_data_collection 'STOE IPDS software'
_computing_data_reduction 'STOE IPDS software'
_computing_molecular_graphics 'Olex2 (Dolomanov et al., 2009)'
_computing_publication_material 'Olex2 (Dolomanov et al., 2009)'
_computing_structure_refinement 'olex2.refine (Bourhis et al., 2015)'
_computing_structure_solution 'SHELXS-86 (Sheldrick, 1986)'
_diffrn_ambient_temperature 293(2)
_diffrn_detector_area_resol_mean (1.60
_diffrn_measured_fraction_theta_full 0.9192
_diffrn_measured_fraction_theta_max 0.9192
_diffrn_measurement_device_type STOE
_diffrn_measurement_method 'rotation en phi'
_diffrn_radiation_type 'Mo K\a'
_diffrn_radiation_wavelength 0.71073
_diffrn_reflns_av_R_equivalents 0.0344
_diffrn_reflns_av_unetI/netI 0.0325
_diffrn_reflns_limit_h_max 11
_diffrn_reflns_limit_h_min -11
_diffrn_reflns_limit_k_max 12
_diffrn_reflns_limit_k_min -12
_diffrn_reflns_limit_l_max 22
_diffrn_reflns_limit_l_min -22
_diffrn_reflns_number 16806
_diffrn_reflns_theta_full 26.0871
_diffrn_reflns_theta_max 26.09
_diffrn_reflns_theta_min 2.11
_exptl_absorpt_coefficient_mu 0.590
_exptl_absorpt_correction_type none
_exptl_crystal_colour colourless
_exptl_crystal_colour_primary colourless
_exptl_crystal_density_diffrn 1.4305
_exptl_crystal_density_meas ?
_exptl_crystal_density_method 'not measured'
_exptl_crystal_description parallelepiped
_exptl_crystal_F_000 761.4302
_exptl_crystal_size_max 0.5
_exptl_crystal_size_mid 0.25
_exptl_crystal_size_min 0.1
_refine_diff_density_max 0.2526
_refine_diff_density_min -0.2381
_refine_diff_density_rms 0.0512
_refine_ls_d_res_high 0.8081
_refine_ls_d_res_low 9.6548
_refine_ls_goodness_of_fit_ref 1.2186
_refine_ls_hydrogen_treatment refall
_refine_ls_matrix_type full
_refine_ls_number_constraints 0
_refine_ls_number_parameters 720
_refine_ls_number_reflns 6202
_refine_ls_number_restraints 0
_refine_ls_restrained_S_all 1.2186
_refine_ls_R_factor_all 0.0299
_refine_ls_R_factor_gt 0.0197
_refine_ls_shift/su_max 0.0002
_refine_ls_shift/su_mean 0.0000
_refine_ls_structure_factor_coef Fsqd
_refine_ls_weighting_details 'w=1/[\s^2^(Fo^2^)+(0.0000P)^2^] where P=(Fo^2^+2Fc^2^)/3'
_refine_ls_weighting_scheme calc
_refine_ls_wR_factor_gt 0.0321
_refine_ls_wR_factor_ref 0.0332
_reflns_Friedel_coverage 0.0
_reflns_limit_h_max 11
_reflns_limit_h_min -11
_reflns_limit_k_max 12
_reflns_limit_k_min -12
_reflns_limit_l_max 22
_reflns_limit_l_min 0
_reflns_number_gt 5084
_reflns_number_total 6202
_reflns_threshold_expression I>=2u(I)
_cod_data_source_file d0cc07661a2.cif
_cod_data_source_block QOSZON_H1H2isotropic_cc-pVDZ
_cod_depositor_comments
;
The following automatic conversions were performed:

data item '_exptl_crystal_density_meas' value 'none' was changed to
'?' -- the value is perceived as not measured.

Automatic conversion script
Id: cif_fix_values 7556 2019-12-06 15:28:31Z antanas 

 Adding full bibliography for 7128081--7128095.cif.
;
_cod_database_code 7128082
_olex2_submission_special_instructions 'No special instructions were received'

loop_
_space_group_symop_id
_space_group_symop_operation_xyz
1 x,y,z
2 -x,-y,-z

loop_
_atom_site_label
_atom_site_type_symbol
_atom_site_fract_x
_atom_site_fract_y
_atom_site_fract_z
_atom_site_U_iso_or_equiv
_atom_site_adp_type
_atom_site_occupancy
_atom_site_refinement_flags_posn
Fe Fe 0.531707(17) 0.83646(2) 0.270691(9) 0.01825(5) Uani 1.000000 .
P1 P 0.35087(3) 0.72593(3) 0.185405(16) 0.01825(7) Uani 1.000000 .
P2 P 0.72507(3) 1.00386(3) 0.322158(16) 0.01816(7) Uani 1.000000 .
O1 O 0.30687(8) 0.79747(9) 0.12208(4) 0.0243(2) Uani 1.000000 .
O2 O 0.37105(8) 0.59220(9) 0.13038(4) 0.02269(19) Uani 1.000000 .
O3 O 0.18574(8) 0.66708(9) 0.20478(4) 0.02337(19) Uani 1.000000 .
O4 O 0.71937(9) 1.12339(9) 0.39183(4) 0.0245(2) Uani 1.000000 .
O5 O 0.84512(8) 0.95259(9) 0.36178(4) 0.02351(19) Uani 1.000000 .
O6 O 0.82077(8) 1.10483(9) 0.27663(4) 0.0247(2) Uani 1.000000 .
O7 O 0.40861(11) 0.81945(14) 0.41025(5) 0.0550(3) Uani 1.000000 .
O8 O 0.67914(10) 0.62717(12) 0.25557(6) 0.0418(3) Uani 1.000000 .
C1 C 0.32786(12) 0.93706(13) 0.13019(6) 0.0189(3) Uani 1.000000 .
C2 C 0.22454(14) 0.99275(16) 0.15929(7) 0.0264(3) Uani 1.000000 .
C3 C 0.23781(16) 1.12935(17) 0.15998(8) 0.0344(3) Uani 1.000000 .
C4 C 0.35461(16) 1.20906(17) 0.13206(8) 0.0349(3) Uani 1.000000 .
C5 C 0.45838(15) 1.15169(15) 0.10374(8) 0.0320(3) Uani 1.000000 .
C6 C 0.44557(14) 1.01511(15) 0.10266(7) 0.0253(3) Uani 1.000000 .
C7 C 0.29353(12) 0.53200(13) 0.05775(6) 0.0211(3) Uani 1.000000 .
C8 C 0.36316(15) 0.56776(15) -0.00200(7) 0.0297(3) Uani 1.000000 .
C9 C 0.28958(17) 0.50527(16) -0.07513(8) 0.0364(4) Uani 1.000000 .
C10 C 0.14816(16) 0.40981(16) -0.08817(8) 0.0348(3) Uani 1.000000 .
C11 C 0.08145(16) 0.37541(16) -0.02755(8) 0.0347(3) Uani 1.000000 .
C12 C 0.15448(14) 0.43566(15) 0.04596(8) 0.0283(3) Uani 1.000000 .
C13 C 0.14882(11) 0.58920(13) 0.25707(6) 0.0207(3) Uani 1.000000 .
C14 C 0.03550(14) 0.60743(17) 0.29569(8) 0.0291(3) Uani 1.000000 .
C15 C -0.01076(15) 0.52851(17) 0.34680(8) 0.0365(4) Uani 1.000000 .
C16 C 0.05544(15) 0.43230(16) 0.35970(8) 0.0340(3) Uani 1.000000 .
C17 C 0.16842(14) 0.41483(16) 0.32056(8) 0.0318(3) Uani 1.000000 .
C18 C 0.21574(14) 0.49271(15) 0.26875(7) 0.0264(3) Uani 1.000000 .
C19 C 0.67155(12) 1.23484(13) 0.38973(6) 0.0208(3) Uani 1.000000 .
C20 C 0.70016(13) 1.33307(14) 0.45792(7) 0.0255(3) Uani 1.000000 .
C21 C 0.65348(14) 1.44768(16) 0.46204(8) 0.0316(3) Uani 1.000000 .
C22 C 0.57930(15) 1.46456(17) 0.39849(8) 0.0328(3) Uani 1.000000 .
C23 C 0.55266(14) 1.36627(15) 0.33059(8) 0.0291(3) Uani 1.000000 .
C24 C 0.59882(13) 1.25067(15) 0.32552(7) 0.0251(3) Uani 1.000000 .
C25 C 0.98963(12) 1.03526(13) 0.39219(7) 0.0225(3) Uani 1.000000 .
C26 C 1.10010(14) 1.01500(18) 0.35257(9) 0.0335(3) Uani 1.000000 .
C27 C 1.24558(16) 1.08606(19) 0.38440(10) 0.0448(4) Uani 1.000000 .
C28 C 1.27966(16) 1.17619(17) 0.45513(10) 0.0434(4) Uani 1.000000 .
C29 C 1.16708(15) 1.19606(17) 0.49417(9) 0.0368(4) Uani 1.000000 .
C30 C 1.02055(15) 1.12560(15) 0.46276(7) 0.0280(3) Uani 1.000000 .
C31 C 0.82789(11) 1.08524(13) 0.20072(6) 0.0199(3) Uani 1.000000 .
C32 C 0.83579(13) 0.96255(16) 0.15670(7) 0.0238(3) Uani 1.000000 .
C33 C 0.84597(14) 0.95260(18) 0.08086(7) 0.0300(3) Uani 1.000000 .
C34 C 0.85005(13) 1.06373(17) 0.04964(8) 0.0313(3) Uani 1.000000 .
C35 C 0.84399(13) 1.18617(17) 0.09479(7) 0.0290(3) Uani 1.000000 .
C36 C 0.83334(13) 1.19789(16) 0.17083(7) 0.0245(3) Uani 1.000000 .
C37 C 0.45600(13) 0.82299(15) 0.35560(7) 0.0306(3) Uani 1.000000 .
C38 C 0.61922(13) 0.70732(15) 0.26261(7) 0.0258(3) Uani 1.000000 .
H1 H 0.4657(16) 0.9508(17) 0.2678(8) 0.044(4) Uiso 1.000000 .
H2 H 0.5862(15) 0.8725(17) 0.2019(8) 0.042(4) Uiso 1.000000 .
H3 H 0.1344(18) 0.930(2) 0.1794(10) 0.064(6) Uani 1.000000 .
H4 H 0.159(2) 1.177(2) 0.1838(11) 0.072(7) Uani 1.000000 .
H5 H 0.3637(17) 1.314(2) 0.1291(12) 0.070(6) Uani 1.000000 .
H6 H 0.5516(17) 1.216(2) 0.0807(12) 0.070(6) Uani 1.000000 .
H7 H 0.5245(18) 0.968(2) 0.0785(10) 0.052(5) Uani 1.000000 .
H8 H 0.4763(17) 0.645(2) 0.0101(9) 0.061(6) Uani 1.000000 .
H9 H 0.341(2) 0.531(2) -0.1234(9) 0.069(6) Uani 1.000000 .
H10 H 0.091(2) 0.365(2) -0.1456(9) 0.074(6) Uani 1.000000 .
H11 H -0.0290(17) 0.298(2) -0.0385(9) 0.076(7) Uani 1.000000 .
H12 H 0.1084(17) 0.411(2) 0.0932(9) 0.056(5) Uani 1.000000 .
H13 H -0.0118(18) 0.684(2) 0.2853(11) 0.061(6) Uani 1.000000 .
H14 H -0.1005(18) 0.543(2) 0.3780(11) 0.065(6) Uani 1.000000 .
H15 H 0.018(2) 0.370(2) 0.4009(12) 0.070(6) Uani 1.000000 .
H16 H 0.2216(19) 0.338(2) 0.3279(10) 0.057(5) Uani 1.000000 .
H17 H 0.3000(17) 0.475(2) 0.2367(9) 0.050(5) Uani 1.000000 .
H18 H 0.7597(16) 1.3158(17) 0.5057(8) 0.040(4) Uani 1.000000 .
H19 H 0.677(2) 1.524(2) 0.5153(10) 0.070(6) Uani 1.000000 .
H20 H 0.5442(18) 1.555(2) 0.4019(10) 0.056(5) Uani 1.000000 .
H21 H 0.4947(17) 1.3782(18) 0.2808(9) 0.053(5) Uani 1.000000 .
H22 H 0.5747(17) 1.1745(18) 0.2714(8) 0.047(5) Uani 1.000000 .
H23 H 1.0716(19) 0.938(2) 0.2988(10) 0.065(6) Uani 1.000000 .
H24 H 1.3306(19) 1.068(2) 0.3534(13) 0.088(8) Uani 1.000000 .
H25 H 1.3977(18) 1.228(2) 0.4811(12) 0.078(7) Uani 1.000000 .
H26 H 1.1914(17) 1.267(2) 0.5503(10) 0.056(5) Uani 1.000000 .
H27 H 0.9326(17) 1.1432(18) 0.4925(8) 0.044(5) Uani 1.000000 .
H28 H 0.8333(17) 0.8749(19) 0.1803(10) 0.052(5) Uani 1.000000 .
H29 H 0.850(2) 0.854(2) 0.0459(9) 0.059(5) Uani 1.000000 .
H30 H 0.8554(17) 1.056(2) -0.0101(9) 0.055(5) Uani 1.000000 .
H31 H 0.8438(18) 1.271(2) 0.0707(10) 0.058(5) Uani 1.000000 .
H32 H 0.8267(18) 1.2934(19) 0.2054(9) 0.051(5) Uani 1.000000 .

loop_
_atom_site_aniso_label
_atom_site_aniso_U_11
_atom_site_aniso_U_22
_atom_site_aniso_U_33
_atom_site_aniso_U_12
_atom_site_aniso_U_13
_atom_site_aniso_U_23
Fe 0.01658(8) 0.01934(11) 0.01684(8) 0.00240(7) 0.00082(6) 0.00586(7)
P1 0.01676(14) 0.01717(18) 0.01910(14) 0.00262(12) 0.00016(11) 0.00605(13)
P2 0.01819(14) 0.01829(18) 0.01580(13) 0.00313(12) 0.00129(11) 0.00413(13)
O1 0.0291(4) 0.0187(5) 0.0213(4) 0.0032(4) -0.0041(3) 0.0066(4)
O2 0.0217(4) 0.0216(5) 0.0238(4) 0.0072(4) -0.0002(3) 0.0047(4)
O3 0.0173(4) 0.0252(5) 0.0287(4) 0.0053(3) 0.0029(3) 0.0117(4)
O4 0.0305(4) 0.0259(5) 0.0169(4) 0.0102(4) 0.0021(3) 0.0040(4)
O5 0.0199(4) 0.0211(5) 0.0259(4) 0.0028(3) -0.0020(3) 0.0056(4)
O6 0.0271(4) 0.0221(5) 0.0186(4) -0.0010(4) 0.0032(3) 0.0046(4)
O7 0.0525(6) 0.0760(10) 0.0288(5) 0.0026(6) 0.0175(5) 0.0191(6)
O8 0.0425(6) 0.0347(7) 0.0512(6) 0.0203(5) 0.0017(5) 0.0079(5)
C1 0.0192(6) 0.0199(7) 0.0186(5) 0.0059(5) 0.0022(4) 0.0074(5)
C2 0.0260(7) 0.0305(9) 0.0251(6) 0.0114(6) 0.0074(5) 0.0073(6)
C3 0.0385(8) 0.0328(10) 0.0338(7) 0.0189(7) 0.0043(6) 0.0025(7)
C4 0.0391(8) 0.0230(9) 0.0424(8) 0.0110(7) -0.0044(6) 0.0099(7)
C5 0.0281(7) 0.0242(8) 0.0452(8) 0.0050(6) 0.0030(6) 0.0175(7)
C6 0.0212(6) 0.0252(8) 0.0330(7) 0.0070(6) 0.0072(5) 0.0140(6)
C7 0.0200(6) 0.0172(7) 0.0240(6) 0.0049(5) -0.0000(5) 0.0035(5)
C8 0.0334(7) 0.0271(8) 0.0241(6) 0.0039(6) 0.0041(6) 0.0056(6)
C9 0.0506(9) 0.0320(9) 0.0227(7) 0.0099(7) 0.0034(6) 0.0047(7)
C10 0.0440(8) 0.0282(9) 0.0265(7) 0.0122(7) -0.0072(6) -0.0010(6)
C11 0.0295(7) 0.0310(9) 0.0326(7) 0.0035(6) -0.0069(6) -0.0023(7)
C12 0.0230(6) 0.0254(8) 0.0288(7) 0.0012(6) 0.0006(5) 0.0011(6)
C13 0.0160(5) 0.0196(7) 0.0251(6) 0.0033(5) 0.0025(4) 0.0066(5)
C14 0.0242(6) 0.0317(9) 0.0344(7) 0.0099(6) 0.0101(5) 0.0116(7)
C15 0.0301(7) 0.0441(11) 0.0372(7) 0.0087(7) 0.0156(6) 0.0151(7)
C16 0.0330(7) 0.0346(9) 0.0317(7) 0.0024(6) 0.0069(6) 0.0142(7)
C17 0.0332(7) 0.0285(9) 0.0358(7) 0.0073(6) 0.0055(6) 0.0161(7)
C18 0.0250(6) 0.0253(8) 0.0334(7) 0.0093(6) 0.0078(5) 0.0138(6)
C19 0.0212(6) 0.0197(7) 0.0188(6) 0.0037(5) 0.0030(4) 0.0031(5)
C20 0.0294(6) 0.0224(8) 0.0209(6) 0.0044(6) 0.0058(5) 0.0022(6)
C21 0.0388(7) 0.0241(9) 0.0280(7) 0.0076(6) 0.0097(6) 0.0003(6)
C22 0.0367(7) 0.0231(9) 0.0382(8) 0.0114(6) 0.0080(6) 0.0034(7)
C23 0.0295(6) 0.0218(8) 0.0343(7) 0.0084(6) -0.0008(6) 0.0054(6)
C24 0.0256(6) 0.0232(8) 0.0239(6) 0.0070(5) -0.0014(5) 0.0034(6)
C25 0.0185(5) 0.0208(7) 0.0249(6) 0.0027(5) -0.0008(5) 0.0060(5)
C26 0.0237(7) 0.0366(10) 0.0391(8) 0.0084(6) 0.0078(6) 0.0074(7)
C27 0.0207(7) 0.0447(11) 0.0676(11) 0.0064(7) 0.0093(7) 0.0162(9)
C28 0.0209(7) 0.0365(10) 0.0646(10) -0.0025(7) -0.0058(7) 0.0173(8)
C29 0.0315(8) 0.0272(9) 0.0393(8) -0.0028(6) -0.0120(7) 0.0066(7)
C30 0.0254(7) 0.0248(8) 0.0273(7) 0.0025(6) -0.0044(5) 0.0039(6)
C31 0.0183(5) 0.0206(8) 0.0195(5) 0.0038(5) 0.0019(4) 0.0061(5)
C32 0.0264(6) 0.0243(9) 0.0226(6) 0.0101(6) 0.0072(5) 0.0062(6)
C33 0.0323(7) 0.0356(10) 0.0232(7) 0.0127(6) 0.0084(5) 0.0054(7)
C34 0.0295(7) 0.0460(11) 0.0199(6) 0.0119(6) 0.0056(5) 0.0113(7)
C35 0.0280(6) 0.0360(10) 0.0278(7) 0.0097(6) 0.0065(5) 0.0183(7)
C36 0.0254(6) 0.0226(8) 0.0263(7) 0.0052(6) 0.0053(5) 0.0110(6)
C37 0.0268(6) 0.0368(9) 0.0236(7) 0.0020(6) 0.0036(5) 0.0102(6)
C38 0.0244(6) 0.0229(8) 0.0297(6) 0.0074(6) 0.0013(5) 0.0076(6)
H3 0.046(11) 0.056(15) 0.084(14) 0.007(10) 0.029(10) 0.009(12)
H4 0.069(13) 0.10(2) 0.076(14) 0.057(13) 0.033(11) 0.024(14)
H5 0.044(11) 0.032(13) 0.123(18) -0.006(9) -0.001(11) 0.028(13)
H6 0.037(10) 0.058(15) 0.118(17) -0.002(10) 0.029(11) 0.048(14)
H7 0.055(11) 0.056(15) 0.067(12) 0.029(10) 0.033(10) 0.036(11)
H8 0.047(11) 0.060(15) 0.040(10) -0.014(10) 0.017(9) -0.023(10)
H9 0.103(15) 0.063(16) 0.029(10) 0.020(12) 0.013(10) -0.007(10)
H10 0.112(15) 0.060(15) 0.027(9) 0.034(12) -0.039(10) -0.030(9)
H11 0.029(10) 0.104(19) 0.056(12) -0.010(11) -0.004(9) -0.017(12)
H12 0.047(11) 0.070(16) 0.046(11) 0.006(10) 0.019(9) 0.018(11)
H13 0.056(11) 0.056(15) 0.090(15) 0.035(11) 0.028(10) 0.031(13)
H14 0.052(11) 0.078(18) 0.091(15) 0.035(11) 0.040(11) 0.044(13)
H15 0.072(13) 0.069(17) 0.097(16) 0.032(12) 0.035(12) 0.058(14)
H16 0.073(13) 0.051(15) 0.070(13) 0.038(11) 0.010(10) 0.037(12)
H17 0.047(10) 0.067(15) 0.054(11) 0.036(10) 0.025(9) 0.016(10)
H18 0.053(10) 0.033(12) 0.034(9) 0.023(9) -0.002(8) -0.003(8)
H19 0.103(15) 0.059(16) 0.038(11) 0.031(12) 0.006(10) -0.015(11)
H20 0.058(12) 0.030(13) 0.082(14) 0.022(10) 0.010(10) 0.006(11)
H21 0.068(12) 0.043(13) 0.057(11) 0.032(10) -0.012(9) 0.023(10)
H22 0.065(11) 0.037(12) 0.028(9) 0.007(9) -0.006(8) 0.002(9)
H23 0.072(13) 0.068(17) 0.058(12) 0.032(11) 0.025(10) 0.005(12)
H24 0.039(12) 0.08(2) 0.135(19) 0.018(12) 0.026(12) 0.011(15)
H25 0.035(11) 0.087(18) 0.109(16) -0.001(11) 0.013(11) 0.049(15)
H26 0.049(11) 0.051(14) 0.052(12) 0.012(10) -0.019(9) -0.004(11)
H27 0.043(10) 0.048(14) 0.035(10) 0.008(9) 0.004(8) 0.008(9)
H28 0.049(11) 0.043(14) 0.070(13) 0.017(10) 0.023(9) 0.021(11)
H29 0.117(16) 0.035(13) 0.038(10) 0.041(12) 0.030(10) 0.005(10)
H30 0.058(11) 0.072(16) 0.039(10) 0.026(10) 0.023(9) 0.011(10)
H31 0.072(12) 0.055(14) 0.071(13) 0.034(11) 0.014(10) 0.044(12)
H32 0.074(13) 0.023(12) 0.046(11) 0.014(10) -0.003(9) -0.007(9)

loop_
_atom_type_symbol
_atom_type_scat_dispersion_real
_atom_type_scat_dispersion_imag
_atom_type_scat_Cromer_Mann_a1
_atom_type_scat_Cromer_Mann_a2
_atom_type_scat_Cromer_Mann_a3
_atom_type_scat_Cromer_Mann_a4
_atom_type_scat_Cromer_Mann_b1
_atom_type_scat_Cromer_Mann_b2
_atom_type_scat_Cromer_Mann_b3
_atom_type_scat_Cromer_Mann_b4
_atom_type_scat_Cromer_Mann_c
_atom_type_scat_source
_atom_type_scat_dispersion_source
H 0.00000 0.00000 0.49300 0.32291 0.14019 0.04081 10.51090 26.12570 3.14236 57.79970 0.0030380000826 'International Tables Volume C Table 6.1.1.4 (pp. 500-502)' custom
C 0.00330 0.00160 2.31000 1.02000 1.58860 0.86500 20.84390 10.20750 0.56870 51.65120 0.215599998832 'International Tables Volume C Table 6.1.1.4 (pp. 500-502)' custom
Fe 0.34630 0.84440 11.76950 7.35730 3.52220 2.30450 4.76110 0.30720 15.35350 76.88050 1.03690004349 'International Tables Volume C Table 6.1.1.4 (pp. 500-502)' custom
O 0.01060 0.00600 3.04850 2.28680 1.54630 0.86700 13.27710 5.70110 0.32390 32.90890 0.250800013542 'International Tables Volume C Table 6.1.1.4 (pp. 500-502)' custom
P 0.10230 0.09420 6.43450 4.17910 1.78000 1.49080 1.90670 27.15700 0.52600 68.16450 1.11489999294 'International Tables Volume C Table 6.1.1.4 (pp. 500-502)' custom

loop_
_geom_angle_atom_site_label_1
_geom_angle_atom_site_label_2
_geom_angle_atom_site_label_3
_geom_angle
_geom_angle_site_symmetry_1
_geom_angle_site_symmetry_3
_geom_angle_publ_flag
P2 Fe P1 154.353(14) . . ?
C37 Fe P1 103.47(4) . . ?
C37 Fe P2 96.00(4) . . ?
C38 Fe P1 97.49(4) . . ?
C38 Fe P2 95.07(4) . . ?
C38 Fe C37 100.74(6) . . ?
H1 Fe P1 80.8(6) . . ?
H1 Fe P2 83.6(6) . . ?
H1 Fe C37 87.2(6) . . ?
H1 Fe C38 172.0(6) . . ?
H2 Fe P1 76.8(5) . . ?
H2 Fe P2 80.9(6) . . ?
H2 Fe C37 168.8(6) . . ?
H2 Fe C38 90.3(6) . . ?
H2 Fe H1 81.7(8) . . ?
O1 P1 Fe 120.11(3) . . ?
O2 P1 Fe 113.83(3) . . ?
O2 P1 O1 98.18(4) . . ?
O3 P1 Fe 121.57(3) . . ?
O3 P1 O1 95.86(4) . . ?
O3 P1 O2 103.30(5) . . ?
O4 P2 Fe 120.23(3) . . ?
O5 P2 Fe 111.53(3) . . ?
O5 P2 O4 99.05(4) . . ?
O6 P2 Fe 123.02(3) . . ?
O6 P2 O4 96.63(5) . . ?
O6 P2 O5 102.49(4) . . ?
C1 O1 P1 126.76(7) . . ?
C7 O2 P1 123.47(8) . . ?
C13 O3 P1 124.51(7) . . ?
C19 O4 P2 127.95(7) . . ?
C25 O5 P2 124.91(8) . . ?
C31 O6 P2 130.39(8) . . ?
C2 C1 O1 119.56(10) . . ?
C6 C1 O1 118.74(11) . . ?
C6 C1 C2 121.45(12) . . ?
C3 C2 C1 119.37(13) . . ?
H3 C2 C1 119.7(10) . . ?
H3 C2 C3 120.9(10) . . ?
C4 C3 C2 120.02(14) . . ?
H4 C3 C2 120.8(11) . . ?
H4 C3 C4 119.2(11) . . ?
C5 C4 C3 119.79(15) . . ?
H5 C4 C3 121.2(10) . . ?
H5 C4 C5 118.9(10) . . ?
C6 C5 C4 120.50(14) . . ?
H6 C5 C4 119.7(11) . . ?
H6 C5 C6 119.8(11) . . ?
C5 C6 C1 118.86(13) . . ?
H7 C6 C1 120.3(9) . . ?
H7 C6 C5 120.8(9) . . ?
C8 C7 O2 117.83(10) . . ?
C12 C7 O2 120.49(11) . . ?
C12 C7 C8 121.62(11) . . ?
C9 C8 C7 118.76(13) . . ?
H8 C8 C7 119.2(8) . . ?
H8 C8 C9 122.0(8) . . ?
C10 C9 C8 120.51(14) . . ?
H9 C9 C8 120.7(9) . . ?
H9 C9 C10 118.8(9) . . ?
C11 C10 C9 119.57(13) . . ?
H10 C10 C9 119.2(11) . . ?
H10 C10 C11 121.2(11) . . ?
C12 C11 C10 120.60(13) . . ?
H11 C11 C10 119.0(9) . . ?
H11 C11 C12 120.3(9) . . ?
C11 C12 C7 118.92(13) . . ?
H12 C12 C7 118.3(9) . . ?
H12 C12 C11 122.8(9) . . ?
C14 C13 O3 116.52(11) . . ?
C18 C13 O3 122.70(11) . . ?
C18 C13 C14 120.72(12) . . ?
C15 C14 C13 119.41(14) . . ?
H13 C14 C13 118.0(9) . . ?
H13 C14 C15 122.6(9) . . ?
C16 C15 C14 120.76(14) . . ?
H14 C15 C14 119.9(9) . . ?
H14 C15 C16 119.3(9) . . ?
C17 C16 C15 119.26(13) . . ?
H15 C16 C15 120.1(10) . . ?
H15 C16 C17 120.6(10) . . ?
C18 C17 C16 120.73(14) . . ?
H16 C17 C16 121.6(9) . . ?
H16 C17 C18 117.6(9) . . ?
C17 C18 C13 119.12(13) . . ?
H17 C18 C13 120.7(9) . . ?
H17 C18 C17 120.1(9) . . ?
C20 C19 O4 115.06(10) . . ?
C24 C19 O4 124.00(11) . . ?
C24 C19 C20 120.94(13) . . ?
C21 C20 C19 119.46(12) . . ?
H18 C20 C19 117.3(8) . . ?
H18 C20 C21 123.2(8) . . ?
C22 C21 C20 120.38(14) . . ?
H19 C21 C20 118.9(11) . . ?
H19 C21 C22 120.8(11) . . ?
C23 C22 C21 119.54(15) . . ?
H20 C22 C21 120.0(10) . . ?
H20 C22 C23 120.4(10) . . ?
C24 C23 C22 120.78(13) . . ?
H21 C23 C22 120.2(9) . . ?
H21 C23 C24 119.0(9) . . ?
C23 C24 C19 118.89(13) . . ?
H22 C24 C19 122.2(9) . . ?
H22 C24 C23 118.9(9) . . ?
C26 C25 O5 117.78(12) . . ?
C30 C25 O5 120.40(11) . . ?
C30 C25 C26 121.59(12) . . ?
C27 C26 C25 119.26(15) . . ?
H23 C26 C25 119.4(9) . . ?
H23 C26 C27 121.2(9) . . ?
C28 C27 C26 120.35(16) . . ?
H24 C27 C26 118.6(11) . . ?
H24 C27 C28 121.0(11) . . ?
C29 C28 C27 119.70(13) . . ?
H25 C28 C27 119.1(12) . . ?
H25 C28 C29 121.1(12) . . ?
C30 C29 C28 120.50(15) . . ?
H26 C29 C28 121.0(9) . . ?
H26 C29 C30 118.5(9) . . ?
C29 C30 C25 118.59(14) . . ?
H27 C30 C25 120.8(8) . . ?
H27 C30 C29 120.6(8) . . ?
C32 C31 O6 122.51(11) . . ?
C36 C31 O6 116.04(12) . . ?
C36 C31 C32 121.39(11) . . ?
C33 C32 C31 118.77(14) . . ?
H28 C32 C31 121.4(10) . . ?
H28 C32 C33 119.8(10) . . ?
C34 C33 C32 120.73(15) . . ?
H29 C33 C32 118.4(9) . . ?
H29 C33 C34 120.9(8) . . ?
C35 C34 C33 119.65(13) . . ?
H30 C34 C33 121.0(10) . . ?
H30 C34 C35 119.3(10) . . ?
C36 C35 C34 120.42(14) . . ?
H31 C35 C34 120.0(10) . . ?
H31 C35 C36 119.5(11) . . ?
C35 C36 C31 119.02(15) . . ?
H32 C36 C31 121.2(9) . . ?
H32 C36 C35 119.8(9) . . ?
O7 C37 Fe 177.51(14) . . ?
O8 C38 Fe 177.13(11) . . ?

loop_
_geom_bond_atom_site_label_1
_geom_bond_atom_site_label_2
_geom_bond_distance
_geom_bond_site_symmetry_2
_geom_bond_publ_flag
Fe P1 2.1020(6) . ?
Fe P2 2.1196(6) . ?
Fe C37 1.7901(13) . ?
Fe C38 1.7799(15) . ?
Fe H1 1.520(16) . ?
Fe H2 1.485(14) . ?
P1 O1 1.6024(8) . ?
P1 O2 1.6157(10) . ?
P1 O3 1.6241(8) . ?
P2 O4 1.6063(10) . ?
P2 O5 1.5981(8) . ?
P2 O6 1.6055(9) . ?
O1 C1 1.3837(15) . ?
O2 C7 1.3925(14) . ?
O3 C13 1.3868(14) . ?
O4 C19 1.3802(16) . ?
O5 C25 1.3960(13) . ?
O6 C31 1.3774(13) . ?
O7 C37 1.1398(15) . ?
O8 C38 1.1430(16) . ?
C1 C2 1.3851(18) . ?
C1 C6 1.3862(17) . ?
C2 C3 1.391(2) . ?
C2 H3 1.066(17) . ?
C3 C4 1.392(2) . ?
C3 H4 1.099(18) . ?
C4 C5 1.394(2) . ?
C4 H5 1.091(19) . ?
C5 C6 1.390(2) . ?
C5 H6 1.120(15) . ?
C6 H7 1.096(17) . ?
C7 C8 1.3924(17) . ?
C7 C12 1.3820(17) . ?
C8 C9 1.3909(19) . ?
C8 H8 1.119(15) . ?
C9 C10 1.394(2) . ?
C9 H9 1.095(18) . ?
C10 C11 1.390(2) . ?
C10 H10 1.084(14) . ?
C11 C12 1.3927(18) . ?
C11 H11 1.101(17) . ?
C12 H12 1.052(15) . ?
C13 C14 1.3882(18) . ?
C13 C18 1.3907(18) . ?
C14 C15 1.391(2) . ?
C14 H13 1.075(18) . ?
C15 C16 1.390(2) . ?
C15 H14 1.104(17) . ?
C16 C17 1.388(2) . ?
C16 H15 1.111(17) . ?
C17 C18 1.3968(18) . ?
C17 H16 1.096(17) . ?
C18 H17 1.080(15) . ?
C19 C20 1.3901(18) . ?
C19 C24 1.3888(16) . ?
C20 C21 1.389(2) . ?
C20 H18 1.086(15) . ?
C21 C22 1.390(2) . ?
C21 H19 1.082(18) . ?
C22 C23 1.388(2) . ?
C22 H20 1.082(18) . ?
C23 C24 1.394(2) . ?
C23 H21 1.082(14) . ?
C24 H22 1.093(16) . ?
C25 C26 1.3803(19) . ?
C25 C30 1.3838(19) . ?
C26 C27 1.386(2) . ?
C26 H23 1.088(19) . ?
C27 C28 1.384(2) . ?
C27 H24 1.07(2) . ?
C28 C29 1.391(2) . ?
C28 H25 1.118(17) . ?
C29 C30 1.3917(18) . ?
C29 H26 1.095(17) . ?
C30 H27 1.085(16) . ?
C31 C32 1.391(2) . ?
C31 C36 1.3885(18) . ?
C32 C33 1.3897(18) . ?
C32 H28 1.087(18) . ?
C33 C34 1.391(2) . ?
C33 H29 1.107(19) . ?
C34 C35 1.390(2) . ?
C34 H30 1.091(16) . ?
C35 C36 1.3921(18) . ?
C35 H31 1.073(16) . ?
C36 H32 1.086(18) . ?
